data_7024906
loop_
_publ_author_name
'Hou, Juan-Juan'
'Li, Shi-Li'
'Li, Cui-Rui'
'Zhang, Xian-Ming'

_publ_section_title
;
 In situ alkylation of N-heterocycles in organic templated cuprous
 halides.
;
_journal_issue 10
_journal_name_full 'Dalton transactions (Cambridge, England : 2003)'
_journal_page_first 2701
_journal_page_last 2707
_journal_paper_doi 10.1039/b922583h
_journal_volume 39
_journal_year 2010
_chemical_formula_sum 'C32 H72 Cu8 I16 N8'
_chemical_formula_weight 3107.70
_chemical_name_systematic
;
?
;
_space_group_IT_number 4
_symmetry_cell_setting monoclinic
_symmetry_space_group_name_Hall 'P 2yb'
_symmetry_space_group_name_H-M 'P 1 21 1'
_atom_sites_solution_hydrogens geom
_atom_sites_solution_primary direct
_atom_sites_solution_secondary difmap
_audit_creation_method SHELXL-97
_cell_angle_alpha 90.00
_cell_angle_beta 90.0380(10)
_cell_angle_gamma 90.00
_cell_formula_units_Z 2
_cell_length_a 15.8741(5)
_cell_length_b 9.4714(3)
_cell_length_c 22.9038(7)
_cell_measurement_temperature 298(2)
_cell_volume 3443.58(19)
_computing_cell_refinement 'SMART (Bruker, 2001)'
_computing_data_collection 'SMART (Bruker, 2001)'
_computing_data_reduction 'SAINT (Bruker, 2001)'
_computing_molecular_graphics 'ORTEP-II (Johnson, 1976)'
_computing_publication_material 'SHELXL-97 (Sheldrick, 1997)'
_computing_structure_refinement 'SHELXL-97 (Sheldrick, 1997)'
_computing_structure_solution 'SHELXS-97 (Sheldrick, 1997)'
_diffrn_ambient_temperature 298(2)
_diffrn_measured_fraction_theta_full 0.996
_diffrn_measured_fraction_theta_max 0.996
_diffrn_measurement_device_type 'Bruker APEX area-detector diffractometer'
_diffrn_measurement_method '\f and \w scan'
_diffrn_radiation_monochromator graphite
_diffrn_radiation_source 'fine-focus sealed tube'
_diffrn_radiation_type MoK\a
_diffrn_radiation_wavelength 0.71073
_diffrn_reflns_av_R_equivalents 0.0299
_diffrn_reflns_av_sigmaI/netI 0.0647
_diffrn_reflns_limit_h_max 20
_diffrn_reflns_limit_h_min -18
_diffrn_reflns_limit_k_max 12
_diffrn_reflns_limit_k_min -12
_diffrn_reflns_limit_l_max 28
_diffrn_reflns_limit_l_min -29
_diffrn_reflns_number 20637
_diffrn_reflns_theta_full 27.00
_diffrn_reflns_theta_max 27.00
_diffrn_reflns_theta_min 1.28
_exptl_absorpt_coefficient_mu 9.623
_exptl_absorpt_correction_T_max 0.6995
_exptl_absorpt_correction_T_min 0.1887
_exptl_absorpt_correction_type empirical
_exptl_absorpt_process_details 'SADABS, Sheldrick 1997'
_exptl_crystal_colour colorless
_exptl_crystal_density_diffrn 2.997
_exptl_crystal_density_method 'not measured'
_exptl_crystal_description needle
_exptl_crystal_F_000 2800
_exptl_crystal_size_max 0.26
_exptl_crystal_size_mid 0.12
_exptl_crystal_size_min 0.04
_refine_diff_density_max 1.411
_refine_diff_density_min -1.565
_refine_diff_density_rms 0.187
_refine_ls_abs_structure_details 'Flack H D (1983), Acta Cryst. A39, 876-881'
_refine_ls_abs_structure_Flack 0.08(4)
_refine_ls_extinction_method none
_refine_ls_goodness_of_fit_ref 1.062
_refine_ls_hydrogen_treatment constr
_refine_ls_matrix_type full
_refine_ls_number_parameters 577
_refine_ls_number_reflns 14077
_refine_ls_number_restraints 1
_refine_ls_restrained_S_all 1.062
_refine_ls_R_factor_all 0.0563
_refine_ls_R_factor_gt 0.0476
_refine_ls_shift/su_max 0.001
_refine_ls_shift/su_mean 0.000
_refine_ls_structure_factor_coef Fsqd
_refine_ls_weighting_details 'calc w=1/[\s^2^(Fo^2^)+(0.0307P)^2^+0.0000P] where P=(Fo^2^+2Fc^2^)/3'
_refine_ls_weighting_scheme calc
_refine_ls_wR_factor_gt 0.0907
_refine_ls_wR_factor_ref 0.0981
_reflns_number_gt 12366
_reflns_number_total 14077
_reflns_threshold_expression >2sigma(I)
_cod_data_source_file b922583h.txt
_cod_data_source_block 5
_cod_original_sg_symbol_H-M P2(1)
_cod_database_code 7024906

loop_
_symmetry_equiv_pos_as_xyz
'x, y, z'
'-x, y+1/2, -z'

loop_
_atom_site_label
_atom_site_type_symbol
_atom_site_fract_x
_atom_site_fract_y
_atom_site_fract_z
_atom_site_U_iso_or_equiv
_atom_site_adp_type
_atom_site_occupancy
_atom_site_symmetry_multiplicity
_atom_site_calc_flag
_atom_site_refinement_flags
I1 I 0.91496(5) 0.23918(9) 0.60211(4) 0.0432(2) Uani 1 1 d .
I2 I 0.69134(5) 0.49023(9) 0.62039(4) 0.0386(2) Uani 1 1 d .
I3 I 0.83538(5) 0.39174(9) 0.77308(4) 0.0410(2) Uani 1 1 d .
I4 I 0.69160(5) 0.05818(9) 0.70109(4) 0.0396(2) Uani 1 1 d .
I5 I 0.82877(5) -0.03327(9) 0.85830(4) 0.0408(2) Uani 1 1 d .
I6 I 0.60382(5) 0.22335(9) 0.86748(4) 0.0389(2) Uani 1 1 d .
I7 I 0.82285(5) 0.39724(9) 0.95357(4) 0.0419(2) Uani 1 1 d .
I8 I 0.70847(5) 0.03346(10) 1.02352(4) 0.0432(2) Uani 1 1 d .
I9 I 0.90735(5) 0.27751(8) 1.12220(4) 0.0371(2) Uani 1 1 d .
I10 I 0.65886(5) 0.45362(9) 1.10453(4) 0.0423(2) Uani 1 1 d .
I11 I 0.77825(6) 0.41890(10) 1.27346(4) 0.0502(2) Uani 1 1 d .
I12 I 0.69547(5) 0.04108(10) 1.20197(4) 0.0439(2) Uani 1 1 d .
I13 I 0.82469(5) 0.01264(9) 1.36730(4) 0.0396(2) Uani 1 1 d .
I14 I 0.57202(5) 0.18331(8) 1.35899(4) 0.0404(2) Uani 1 1 d .
I15 I 0.78772(5) 0.42647(10) 1.44979(4) 0.0448(2) Uani 1 1 d .
I16 I 0.67813(5) 0.07230(10) 1.52378(4) 0.0458(2) Uani 1 1 d .
Cu1 Cu 0.76573(11) 0.2983(2) 0.55157(9) 0.0555(5) Uani 1 1 d .
Cu2 Cu 0.77884(11) 0.2856(2) 0.67282(9) 0.0547(5) Uani 1 1 d .
Cu3 Cu 0.74292(12) 0.1687(2) 0.80161(9) 0.0563(5) Uani 1 1 d .
Cu4 Cu 0.74631(11) 0.1592(2) 0.92319(9) 0.0543(5) Uani 1 1 d .
Cu5 Cu 0.77154(11) 0.2828(2) 1.05274(9) 0.0532(5) Uani 1 1 d .
Cu6 Cu 0.75734(11) 0.2896(2) 1.17316(9) 0.0539(5) Uani 1 1 d .
Cu7 Cu 0.71911(11) 0.1710(2) 1.30301(9) 0.0544(5) Uani 1 1 d .
Cu8 Cu 0.71640(11) 0.1834(2) 1.42211(9) 0.0540(5) Uani 1 1 d .
N1 N 1.0907(6) 0.2601(11) 0.8224(5) 0.038(3) Uani 1 1 d .
N2 N 1.0811(6) 0.2575(11) 0.9332(5) 0.044(3) Uani 1 1 d .
N3 N 1.0425(6) 0.2583(11) 1.3289(5) 0.039(3) Uani 1 1 d .
N4 N 1.0959(6) 0.2807(10) 1.4331(5) 0.033(2) Uani 1 1 d .
N5 N 0.6125(6) 0.6803(11) 0.8225(5) 0.036(2) Uani 1 1 d .
N6 N 0.5590(6) 0.6986(11) 0.9262(5) 0.039(3) Uani 1 1 d .
N7 N 0.4288(6) 0.1997(10) 1.6849(5) 0.041(3) Uani 1 1 d .
N8 N 0.4297(6) 0.2021(11) 1.5739(5) 0.043(3) Uani 1 1 d .
C1 C 1.1722(7) 0.2108(16) 0.8488(6) 0.047(4) Uani 1 1 d .
H1A H 1.1862 0.1184 0.8334 0.056 Uiso 1 1 calc R
H1B H 1.2169 0.2755 0.8381 0.056 Uiso 1 1 calc R
C2 C 1.1661(7) 0.2028(15) 0.9138(6) 0.048(4) Uani 1 1 d .
H2A H 1.2105 0.2589 0.9313 0.057 Uiso 1 1 calc R
H2B H 1.1730 0.1058 0.9264 0.057 Uiso 1 1 calc R
C3 C 1.0743(7) 0.4049(12) 0.8444(6) 0.041(3) Uani 1 1 d .
H3A H 1.0222 0.4399 0.8276 0.049 Uiso 1 1 calc R
H3B H 1.1196 0.4670 0.8322 0.049 Uiso 1 1 calc R
C4 C 1.0676(7) 0.4074(13) 0.9108(6) 0.041(3) Uani 1 1 d .
H4A H 1.1099 0.4700 0.9271 0.049 Uiso 1 1 calc R
H4B H 1.0124 0.4413 0.9225 0.049 Uiso 1 1 calc R
C5 C 1.0210(8) 0.1598(14) 0.8411(7) 0.056(5) Uani 1 1 d .
H5A H 1.0335 0.0648 0.8279 0.068 Uiso 1 1 calc R
H5B H 0.9678 0.1889 0.8241 0.068 Uiso 1 1 calc R
C6 C 1.0152(8) 0.1632(16) 0.9083(8) 0.062(5) Uani 1 1 d .
H6A H 0.9599 0.1967 0.9198 0.075 Uiso 1 1 calc R
H6B H 1.0224 0.0684 0.9236 0.075 Uiso 1 1 calc R
C7 C 1.0931(11) 0.2570(18) 0.7558(7) 0.075(5) Uani 1 1 d .
H7A H 1.1040 0.1624 0.7428 0.112 Uiso 1 1 calc R
H7B H 1.1369 0.3184 0.7421 0.112 Uiso 1 1 calc R
H7C H 1.0399 0.2882 0.7407 0.112 Uiso 1 1 calc R
C8 C 1.0756(10) 0.2605(17) 0.9984(6) 0.065(5) Uani 1 1 d .
H8A H 1.0842 0.1670 1.0135 0.097 Uiso 1 1 calc R
H8B H 1.0209 0.2938 1.0099 0.097 Uiso 1 1 calc R
H8C H 1.1180 0.3225 1.0137 0.097 Uiso 1 1 calc R
C9 C 1.1251(8) 0.3368(15) 1.3302(6) 0.049(4) Uani 1 1 d .
H9A H 1.1651 0.2908 1.3045 0.059 Uiso 1 1 calc R
H9B H 1.1167 0.4326 1.3164 0.059 Uiso 1 1 calc R
C10 C 1.1590(7) 0.3395(14) 1.3909(6) 0.037(3) Uani 1 1 d .
H10A H 1.1727 0.4359 1.4017 0.045 Uiso 1 1 calc R
H10B H 1.2104 0.2842 1.3927 0.045 Uiso 1 1 calc R
C11 C 1.0822(8) 0.1291(12) 1.4180(6) 0.037(3) Uani 1 1 d .
H11A H 1.1332 0.0760 1.4258 0.045 Uiso 1 1 calc R
H11B H 1.0376 0.0907 1.4422 0.045 Uiso 1 1 calc R
C12 C 1.0589(8) 0.1143(13) 1.3555(6) 0.043(3) Uani 1 1 d .
H12A H 1.0088 0.0562 1.3521 0.052 Uiso 1 1 calc R
H12B H 1.1043 0.0679 1.3346 0.052 Uiso 1 1 calc R
C13 C 0.9820(8) 0.3356(14) 1.3660(6) 0.043(3) Uani 1 1 d .
H13A H 0.9296 0.2831 1.3680 0.052 Uiso 1 1 calc R
H13B H 0.9700 0.4267 1.3485 0.052 Uiso 1 1 calc R
C14 C 1.0157(7) 0.3576(14) 1.4272(6) 0.044(4) Uani 1 1 d .
H14A H 1.0247 0.4574 1.4343 0.053 Uiso 1 1 calc R
H14B H 0.9754 0.3229 1.4556 0.053 Uiso 1 1 calc R
C15 C 1.0120(9) 0.2418(16) 1.2669(6) 0.057(4) Uani 1 1 d .
H15A H 1.0016 0.3332 1.2503 0.085 Uiso 1 1 calc R
H15B H 0.9609 0.1876 1.2665 0.085 Uiso 1 1 calc R
H15C H 1.0542 0.1940 1.2443 0.085 Uiso 1 1 calc R
C16 C 1.1299(8) 0.2965(15) 1.4950(6) 0.053(4) Uani 1 1 d .
H16A H 1.0897 0.2591 1.5223 0.079 Uiso 1 1 calc R
H16B H 1.1394 0.3946 1.5033 0.079 Uiso 1 1 calc R
H16C H 1.1820 0.2458 1.4986 0.079 Uiso 1 1 calc R
C17 C 0.4976(8) 0.2945(14) 1.5984(8) 0.060(5) Uani 1 1 d .
H17A H 0.4894 0.3907 1.5851 0.072 Uiso 1 1 calc R
H17B H 0.5520 0.2624 1.5845 0.072 Uiso 1 1 calc R
C18 C 0.4962(9) 0.2907(15) 1.6639(8) 0.063(5) Uani 1 1 d .
H18A H 0.5499 0.2560 1.6782 0.076 Uiso 1 1 calc R
H18B H 0.4881 0.3855 1.6789 0.076 Uiso 1 1 calc R
C19 C 0.4445(8) 0.0558(13) 1.5962(6) 0.042(3) Uani 1 1 d .
H19A H 0.4013 -0.0070 1.5812 0.051 Uiso 1 1 calc R
H19B H 0.4987 0.0220 1.5826 0.051 Uiso 1 1 calc R
C20 C 0.4427(7) 0.0549(13) 1.6612(6) 0.042(3) Uani 1 1 d .
H20A H 0.4957 0.0182 1.6759 0.051 Uiso 1 1 calc R
H20B H 0.3980 -0.0069 1.6745 0.051 Uiso 1 1 calc R
C21 C 0.3469(8) 0.2552(15) 1.5956(6) 0.046(3) Uani 1 1 d .
H21A H 0.3021 0.1942 1.5816 0.055 Uiso 1 1 calc R
H21B H 0.3369 0.3494 1.5804 0.055 Uiso 1 1 calc R
C22 C 0.3457(7) 0.2588(15) 1.6613(6) 0.045(4) Uani 1 1 d .
H22A H 0.2989 0.2028 1.6758 0.054 Uiso 1 1 calc R
H22B H 0.3381 0.3552 1.6747 0.054 Uiso 1 1 calc R
C23 C 0.4307(11) 0.1986(19) 1.7511(7) 0.079(6) Uani 1 1 d .
H23A H 0.4838 0.1620 1.7643 0.119 Uiso 1 1 calc R
H23B H 0.3860 0.1399 1.7655 0.119 Uiso 1 1 calc R
H23C H 0.4235 0.2930 1.7655 0.119 Uiso 1 1 calc R
C24 C 0.4319(10) 0.205(2) 1.5077(7) 0.075(5) Uani 1 1 d .
H24A H 0.4221 0.2991 1.4941 0.113 Uiso 1 1 calc R
H24B H 0.3889 0.1433 1.4926 0.113 Uiso 1 1 calc R
H24C H 0.4860 0.1729 1.4944 0.113 Uiso 1 1 calc R
C25 C 0.6752(7) 0.6262(12) 0.8639(5) 0.034(3) Uani 1 1 d .
H25A H 0.7254 0.6846 0.8621 0.041 Uiso 1 1 calc R
H25B H 0.6909 0.5309 0.8528 0.041 Uiso 1 1 calc R
C26 C 0.6411(7) 0.6253(13) 0.9271(6) 0.040(3) Uani 1 1 d .
H26A H 0.6342 0.5291 0.9408 0.047 Uiso 1 1 calc R
H26B H 0.6799 0.6737 0.9530 0.047 Uiso 1 1 calc R
C27 C 0.5949(8) 0.8349(12) 0.8373(6) 0.043(4) Uani 1 1 d .
H27A H 0.6442 0.8919 0.8290 0.052 Uiso 1 1 calc R
H27B H 0.5485 0.8698 0.8137 0.052 Uiso 1 1 calc R
C28 C 0.5730(8) 0.8452(12) 0.9004(6) 0.042(3) Uani 1 1 d .
H28A H 0.5223 0.9012 0.9050 0.050 Uiso 1 1 calc R
H28B H 0.6182 0.8922 0.9213 0.050 Uiso 1 1 calc R
C29 C 0.5332(7) 0.6000(13) 0.8299(6) 0.045(4) Uani 1 1 d .
H29A H 0.5442 0.5001 0.8246 0.054 Uiso 1 1 calc R
H29B H 0.4929 0.6292 0.8004 0.054 Uiso 1 1 calc R
C30 C 0.4970(8) 0.6245(15) 0.8890(7) 0.048(4) Uani 1 1 d .
H30A H 0.4462 0.6808 0.8857 0.058 Uiso 1 1 calc R
H30B H 0.4822 0.5348 0.9067 0.058 Uiso 1 1 calc R
C31 C 0.5256(9) 0.7145(17) 0.9889(6) 0.061(4) Uani 1 1 d .
H31A H 0.5157 0.6227 1.0053 0.091 Uiso 1 1 calc R
H31B H 0.4738 0.7668 0.9883 0.091 Uiso 1 1 calc R
H31C H 0.5663 0.7638 1.0122 0.091 Uiso 1 1 calc R
C32 C 0.6449(9) 0.6723(18) 0.7600(7) 0.064(5) Uani 1 1 d .
H32A H 0.6560 0.5756 0.7500 0.097 Uiso 1 1 calc R
H32B H 0.6958 0.7263 0.7567 0.097 Uiso 1 1 calc R
H32C H 0.6032 0.7099 0.7339 0.097 Uiso 1 1 calc R

loop_
_atom_site_aniso_label
_atom_site_aniso_U_11
_atom_site_aniso_U_22
_atom_site_aniso_U_33
_atom_site_aniso_U_23
_atom_site_aniso_U_13
_atom_site_aniso_U_12
I1 0.0384(5) 0.0327(4) 0.0584(6) -0.0013(4) 0.0056(4) 0.0020(4)
I2 0.0381(4) 0.0370(5) 0.0407(5) -0.0019(4) 0.0036(4) 0.0001(4)
I3 0.0416(4) 0.0433(5) 0.0380(5) 0.0066(4) 0.0001(4) -0.0025(4)
I4 0.0399(4) 0.0406(5) 0.0383(5) 0.0039(4) 0.0041(4) 0.0020(4)
I5 0.0358(4) 0.0367(5) 0.0500(6) 0.0017(4) -0.0013(4) -0.0020(4)
I6 0.0382(4) 0.0337(4) 0.0448(5) 0.0007(4) -0.0011(4) 0.0026(4)
I7 0.0414(5) 0.0423(5) 0.0419(5) -0.0034(4) -0.0022(4) 0.0006(4)
I8 0.0447(5) 0.0457(5) 0.0393(5) -0.0040(4) -0.0027(4) -0.0023(4)
I9 0.0380(4) 0.0316(4) 0.0418(5) 0.0002(4) -0.0007(4) -0.0025(3)
I10 0.0326(4) 0.0398(5) 0.0545(6) 0.0014(4) -0.0027(4) -0.0020(4)
I11 0.0567(5) 0.0482(5) 0.0458(6) 0.0055(5) 0.0039(4) -0.0023(5)
I12 0.0445(5) 0.0447(5) 0.0423(5) 0.0063(4) 0.0010(4) -0.0005(4)
I13 0.0352(4) 0.0401(5) 0.0435(5) 0.0003(4) 0.0023(4) -0.0017(4)
I14 0.0377(4) 0.0300(4) 0.0534(6) 0.0008(4) 0.0034(4) -0.0029(3)
I15 0.0451(5) 0.0439(5) 0.0453(6) -0.0086(4) 0.0016(4) 0.0012(4)
I16 0.0475(5) 0.0467(5) 0.0432(6) -0.0040(4) 0.0021(4) -0.0010(4)
Cu1 0.0597(11) 0.0515(11) 0.0555(13) -0.0061(10) 0.0040(9) -0.0056(9)
Cu2 0.0573(11) 0.0516(11) 0.0552(13) 0.0034(10) -0.0006(9) -0.0056(9)
Cu3 0.0595(11) 0.0523(11) 0.0570(13) 0.0049(10) -0.0022(9) -0.0047(9)
Cu4 0.0548(11) 0.0522(11) 0.0560(13) 0.0019(10) -0.0044(9) -0.0031(9)
Cu5 0.0543(11) 0.0522(11) 0.0532(12) -0.0019(10) -0.0012(9) -0.0041(9)
Cu6 0.0566(11) 0.0522(11) 0.0529(12) 0.0012(10) 0.0047(9) -0.0031(9)
Cu7 0.0582(11) 0.0509(11) 0.0542(12) 0.0024(10) 0.0031(9) -0.0034(9)
Cu8 0.0558(11) 0.0509(11) 0.0554(12) -0.0031(10) 0.0058(9) -0.0013(9)
N1 0.038(6) 0.038(6) 0.039(7) -0.002(5) -0.018(5) 0.007(5)
N2 0.042(6) 0.035(6) 0.053(8) -0.002(6) 0.012(5) 0.008(5)
N3 0.038(6) 0.046(6) 0.034(6) -0.003(5) -0.006(5) 0.000(5)
N4 0.027(5) 0.030(5) 0.043(7) -0.005(5) -0.003(4) 0.001(4)
N5 0.038(6) 0.037(6) 0.034(6) 0.006(5) 0.004(5) -0.003(5)
N6 0.029(5) 0.032(6) 0.055(8) -0.002(5) 0.007(5) -0.005(4)
N7 0.030(5) 0.024(5) 0.069(9) -0.018(5) -0.007(5) 0.006(4)
N8 0.034(6) 0.035(6) 0.061(8) -0.005(6) 0.003(5) 0.007(5)
C1 0.027(6) 0.056(9) 0.057(10) 0.000(8) -0.006(6) 0.007(6)
C2 0.033(7) 0.043(8) 0.067(11) 0.014(7) 0.018(6) 0.014(6)
C3 0.038(7) 0.017(6) 0.069(10) 0.003(6) 0.006(6) -0.003(5)
C4 0.031(6) 0.027(6) 0.065(10) -0.005(7) -0.006(6) 0.009(5)
C5 0.034(7) 0.036(7) 0.099(14) 0.031(8) -0.018(8) -0.015(6)
C6 0.039(8) 0.042(8) 0.106(15) -0.008(9) 0.031(8) -0.011(7)
C7 0.089(12) 0.061(11) 0.074(13) 0.016(10) -0.010(10) 0.017(10)
C8 0.081(11) 0.069(11) 0.044(10) 0.000(9) 0.011(8) 0.036(9)
C9 0.045(8) 0.049(9) 0.054(10) 0.011(7) 0.014(7) -0.021(7)
C10 0.023(6) 0.042(7) 0.046(9) 0.002(6) 0.003(5) -0.001(5)
C11 0.047(8) 0.027(6) 0.037(8) 0.004(6) -0.002(6) -0.001(6)
C12 0.042(7) 0.035(7) 0.053(10) -0.014(7) 0.005(7) 0.011(6)
C13 0.046(8) 0.032(7) 0.051(9) 0.001(6) -0.007(7) 0.007(6)
C14 0.030(6) 0.038(7) 0.064(10) 0.001(7) 0.015(6) 0.007(6)
C15 0.062(9) 0.064(10) 0.045(9) -0.010(8) -0.019(7) -0.008(8)
C16 0.057(9) 0.055(9) 0.046(9) -0.002(8) -0.018(7) -0.012(8)
C17 0.041(8) 0.028(7) 0.110(15) -0.026(9) 0.026(8) -0.010(6)
C18 0.052(9) 0.033(8) 0.105(15) -0.005(9) -0.015(9) 0.000(7)
C19 0.037(7) 0.026(6) 0.064(10) -0.012(7) -0.001(6) 0.003(6)
C20 0.034(6) 0.034(7) 0.059(10) -0.013(7) 0.010(6) 0.004(6)
C21 0.047(8) 0.042(8) 0.048(9) 0.009(7) -0.001(7) 0.021(6)
C22 0.025(6) 0.045(8) 0.067(10) -0.008(7) 0.006(6) 0.014(6)
C23 0.108(14) 0.061(11) 0.068(13) -0.001(10) -0.038(11) 0.015(10)
C24 0.095(13) 0.082(13) 0.048(11) 0.005(10) 0.008(9) 0.024(11)
C25 0.035(6) 0.028(6) 0.038(8) 0.003(6) 0.007(6) 0.005(5)
C26 0.039(7) 0.032(7) 0.047(9) 0.007(6) -0.002(6) 0.018(6)
C27 0.045(8) 0.017(6) 0.067(11) 0.008(6) 0.008(7) 0.011(5)
C28 0.051(8) 0.017(6) 0.057(10) 0.000(6) -0.006(7) -0.001(5)
C29 0.034(7) 0.036(7) 0.066(11) -0.004(7) 0.004(7) 0.003(6)
C30 0.034(7) 0.042(8) 0.069(11) 0.000(7) 0.016(7) -0.010(6)
C31 0.077(11) 0.072(11) 0.033(8) -0.009(8) 0.010(7) 0.010(9)
C32 0.063(10) 0.075(11) 0.055(10) -0.021(9) 0.018(8) 0.015(9)

loop_
_atom_type_symbol
_atom_type_description
_atom_type_scat_dispersion_real
_atom_type_scat_dispersion_imag
_atom_type_scat_source
C C 0.0033 0.0016 'International Tables Vol C Tables 4.2.6.8 and 6.1.1.4'
H H 0.0000 0.0000 'International Tables Vol C Tables 4.2.6.8 and 6.1.1.4'
N N 0.0061 0.0033 'International Tables Vol C Tables 4.2.6.8 and 6.1.1.4'
Cu Cu 0.3201 1.2651 'International Tables Vol C Tables 4.2.6.8 and 6.1.1.4'
I I -0.4742 1.8119 'International Tables Vol C Tables 4.2.6.8 and 6.1.1.4'

loop_
_geom_angle_atom_site_label_1
_geom_angle_atom_site_label_2
_geom_angle_atom_site_label_3
_geom_angle
_geom_angle_site_symmetry_1
_geom_angle_site_symmetry_3
Cu1 I1 Cu2 61.74(6) . .
Cu2 I2 Cu1 62.81(6) . .
Cu3 I3 Cu2 74.08(6) . .
Cu2 I4 Cu3 74.37(7) . .
Cu3 I5 Cu4 62.45(6) . .
Cu4 I6 Cu3 62.24(6) . .
Cu5 I7 Cu4 74.68(7) . .
Cu5 I8 Cu4 74.54(7) . .
Cu6 I9 Cu5 62.52(6) . .
Cu5 I10 Cu6 61.75(6) . .
Cu7 I11 Cu6 76.27(7) . .
Cu6 I12 Cu7 75.58(7) . .
Cu8 I13 Cu7 61.24(6) . .
Cu7 I14 Cu8 61.05(6) . .
Cu8 I15 Cu1 75.85(7) . 1_556
Cu8 I16 Cu1 76.47(7) . 1_556
I16 Cu1 I15 103.28(7) 1_554 1_554
I16 Cu1 I2 117.46(7) 1_554 .
I15 Cu1 I2 105.37(7) 1_554 .
I16 Cu1 I1 113.52(8) 1_554 .
I15 Cu1 I1 110.89(7) 1_554 .
I2 Cu1 I1 106.01(7) . .
I16 Cu1 Cu2 104.18(8) 1_554 .
I15 Cu1 Cu2 152.37(9) 1_554 .
I2 Cu1 Cu2 58.40(6) . .
I1 Cu1 Cu2 59.87(6) . .
I4 Cu2 I3 105.84(7) . .
I4 Cu2 I2 115.44(7) . .
I3 Cu2 I2 106.80(7) . .
I4 Cu2 I1 115.35(7) . .
I3 Cu2 I1 107.78(7) . .
I2 Cu2 I1 105.15(7) . .
I4 Cu2 Cu1 103.92(8) . .
I3 Cu2 Cu1 150.24(9) . .
I2 Cu2 Cu1 58.79(6) . .
I1 Cu2 Cu1 58.39(6) . .
I3 Cu3 I4 105.64(7) . .
I3 Cu3 I5 113.94(7) . .
I4 Cu3 I5 107.09(7) . .
I3 Cu3 I6 115.69(8) . .
I4 Cu3 I6 107.85(7) . .
I5 Cu3 I6 106.20(7) . .
I3 Cu3 Cu4 105.15(8) . .
I4 Cu3 Cu4 149.21(9) . .
I5 Cu3 Cu4 58.94(6) . .
I6 Cu3 Cu4 57.85(6) . .
I7 Cu4 I8 104.94(7) . .
I7 Cu4 I6 108.67(7) . .
I8 Cu4 I6 108.89(7) . .
I7 Cu4 I5 119.82(7) . .
I8 Cu4 I5 106.50(7) . .
I6 Cu4 I5 107.62(7) . .
I7 Cu4 Cu3 104.08(8) . .
I8 Cu4 Cu3 150.96(9) . .
I6 Cu4 Cu3 59.91(6) . .
I5 Cu4 Cu3 58.61(6) . .
I7 Cu5 I8 105.35(7) . .
I7 Cu5 I9 105.63(7) . .
I8 Cu5 I9 115.92(8) . .
I7 Cu5 I10 109.72(7) . .
I8 Cu5 I10 113.35(7) . .
I9 Cu5 I10 106.54(7) . .
I7 Cu5 Cu6 150.58(9) . .
I8 Cu5 Cu6 103.98(8) . .
I9 Cu5 Cu6 58.32(6) . .
I10 Cu5 Cu6 59.44(6) . .
I11 Cu6 I12 104.16(7) . .
I11 Cu6 I9 106.98(7) . .
I12 Cu6 I9 113.95(7) . .
I11 Cu6 I10 108.27(7) . .
I12 Cu6 I10 116.29(7) . .
I9 Cu6 I10 106.70(7) . .
I11 Cu6 Cu5 150.80(9) . .
I12 Cu6 Cu5 105.01(8) . .
I9 Cu6 Cu5 59.16(6) . .
I10 Cu6 Cu5 58.81(6) . .
I11 Cu7 I12 103.97(7) . .
I11 Cu7 I14 113.52(7) . .
I12 Cu7 I14 108.48(7) . .
I11 Cu7 I13 114.74(7) . .
I12 Cu7 I13 107.92(7) . .
I14 Cu7 I13 107.87(7) . .
I11 Cu7 Cu8 103.04(8) . .
I12 Cu7 Cu8 152.98(9) . .
I14 Cu7 Cu8 60.23(6) . .
I13 Cu7 Cu8 59.13(6) . .
I16 Cu8 I15 103.62(7) . .
I16 Cu8 I13 108.86(7) . .
I15 Cu8 I13 111.35(7) . .
I16 Cu8 I14 106.08(7) . .
I15 Cu8 I14 119.36(8) . .
I13 Cu8 I14 107.06(7) . .
I16 Cu8 Cu7 150.71(9) . .
I15 Cu8 Cu7 105.66(8) . .
I13 Cu8 Cu7 59.63(6) . .
I14 Cu8 Cu7 58.72(6) . .
C3 N1 C1 107.6(10) . .
C3 N1 C5 110.7(10) . .
C1 N1 C5 108.6(10) . .
C3 N1 C7 111.2(11) . .
C1 N1 C7 112.0(11) . .
C5 N1 C7 106.7(11) . .
C6 N2 C8 110.6(12) . .
C6 N2 C2 108.0(11) . .
C8 N2 C2 110.7(11) . .
C6 N2 C4 109.3(11) . .
C8 N2 C4 108.0(11) . .
C2 N2 C4 110.3(10) . .
C13 N3 C9 108.1(10) . .
C13 N3 C15 112.7(10) . .
C9 N3 C15 110.4(10) . .
C13 N3 C12 109.0(10) . .
C9 N3 C12 106.6(10) . .
C15 N3 C12 109.9(10) . .
C14 N4 C11 109.2(9) . .
C14 N4 C10 109.5(10) . .
C11 N4 C10 107.7(10) . .
C14 N4 C16 110.1(10) . .
C11 N4 C16 111.2(10) . .
C10 N4 C16 109.1(9) . .
C25 N5 C29 108.9(10) . .
C25 N5 C32 111.1(10) . .
C29 N5 C32 111.7(11) . .
C25 N5 C27 108.4(10) . .
C29 N5 C27 108.1(9) . .
C32 N5 C27 108.5(10) . .
C26 N6 C30 111.8(10) . .
C26 N6 C28 107.8(9) . .
C30 N6 C28 107.8(10) . .
C26 N6 C31 109.7(10) . .
C30 N6 C31 110.7(10) . .
C28 N6 C31 108.8(10) . .
C18 N7 C20 108.3(10) . .
C18 N7 C23 108.8(12) . .
C20 N7 C23 110.8(11) . .
C18 N7 C22 107.5(11) . .
C20 N7 C22 109.5(10) . .
C23 N7 C22 111.9(10) . .
C21 N8 C19 109.7(10) . .
C21 N8 C17 108.2(10) . .
C19 N8 C17 107.5(10) . .
C21 N8 C24 110.4(10) . .
C19 N8 C24 110.6(11) . .
C17 N8 C24 110.4(12) . .
C2 C1 N1 111.2(10) . .
C1 C2 N2 109.5(11) . .
N1 C3 C4 111.4(10) . .
N2 C4 C3 108.1(10) . .
N1 C5 C6 108.2(11) . .
N2 C6 C5 110.6(11) . .
C10 C9 N3 110.0(10) . .
C9 C10 N4 110.7(9) . .
C12 C11 N4 110.5(10) . .
C11 C12 N3 110.2(10) . .
N3 C13 C14 111.8(10) . .
N4 C14 C13 108.9(10) . .
N8 C17 C18 110.5(12) . .
N7 C18 C17 110.9(12) . .
C20 C19 N8 110.1(10) . .
C19 C20 N7 111.3(11) . .
N8 C21 C22 110.6(10) . .
C21 C22 N7 109.4(10) . .
N5 C25 C26 111.6(9) . .
N6 C26 C25 107.1(10) . .
C28 C27 N5 108.7(10) . .
C27 C28 N6 110.5(10) . .
N5 C29 C30 110.6(11) . .
N6 C30 C29 109.9(10) . .

loop_
_geom_bond_atom_site_label_1
_geom_bond_atom_site_label_2
_geom_bond_distance
_geom_bond_site_symmetry_2
I1 Cu1 2.695(2) .
I1 Cu2 2.737(2) .
I2 Cu2 2.669(2) .
I2 Cu1 2.680(2) .
I3 Cu3 2.654(2) .
I3 Cu2 2.662(2) .
I4 Cu2 2.642(2) .
I4 Cu3 2.657(2) .
I5 Cu3 2.683(2) .
I5 Cu4 2.692(2) .
I6 Cu4 2.666(2) .
I6 Cu3 2.725(2) .
I7 Cu5 2.646(2) .
I7 Cu4 2.653(2) .
I8 Cu5 2.651(2) .
I8 Cu4 2.657(2) .
I9 Cu6 2.655(2) .
I9 Cu5 2.679(2) .
I10 Cu5 2.688(2) .
I10 Cu6 2.706(2) .
I11 Cu7 2.618(2) .
I11 Cu6 2.624(2) .
I12 Cu6 2.635(2) .
I12 Cu7 2.647(2) .
I13 Cu8 2.674(2) .
I13 Cu7 2.688(2) .
I14 Cu7 2.667(2) .
I14 Cu8 2.709(2) .
I15 Cu8 2.643(2) .
I15 Cu1 2.651(2) 1_556
I16 Cu8 2.627(2) .
I16 Cu1 2.631(2) 1_556
Cu1 I16 2.631(2) 1_554
Cu1 I15 2.651(2) 1_554
Cu1 Cu2 2.787(3) .
Cu3 Cu4 2.787(3) .
Cu5 Cu6 2.768(3) .
Cu7 Cu8 2.731(3) .
N1 C3 1.484(15) .
N1 C1 1.501(14) .
N1 C5 1.520(16) .
N1 C7 1.527(18) .
N2 C6 1.489(17) .
N2 C8 1.498(17) .
N2 C2 1.511(14) .
N2 C4 1.524(16) .
N3 C13 1.478(15) .
N3 C9 1.507(15) .
N3 C15 1.508(16) .
N3 C12 1.517(16) .
N4 C14 1.472(14) .
N4 C11 1.493(15) .
N4 C10 1.501(15) .
N4 C16 1.524(15) .
N5 C25 1.468(15) .
N5 C29 1.481(15) .
N5 C32 1.523(16) .
N5 C27 1.529(15) .
N6 C26 1.477(14) .
N6 C30 1.479(16) .
N6 C28 1.525(15) .
N6 C31 1.539(16) .
N7 C18 1.456(17) .
N7 C20 1.492(15) .
N7 C23 1.516(18) .
N7 C22 1.532(15) .
N8 C21 1.492(15) .
N8 C19 1.495(16) .
N8 C17 1.497(16) .
N8 C24 1.518(18) .
C1 C2 1.492(18) .
C3 C4 1.526(18) .
C5 C6 1.54(2) .
C9 C10 1.491(18) .
C11 C12 1.484(18) .
C13 C14 1.514(18) .
C17 C18 1.50(2) .
C19 C20 1.489(18) .
C21 C22 1.507(18) .
C25 C26 1.547(17) .
C27 C28 1.491(19) .
C29 C30 1.489(19) .
